data_7238531
loop_
_publ_author_name
'Li, Ye-Xin'
'Zhou, Hong-Bo'
'Miao, Jin-Ling'
'Sun, Guo-Xin'
'Li, Guo-Bao'
'Nie, Yong'
'Chen, Chang-Long'
'Chen, Zhi'
'Tao, Xu-Tang'

_publ_section_title
;
 Conformation twisting induced orientational disorder, polymorphism and
 solid-state emission properties of 1-(9-anthryl)-2-(1-naphthyl)ethylene
;
_journal_issue 23
_journal_name_full CrystEngComm
_journal_page_first 8286
_journal_paper_doi 10.1039/c2ce26098k
_journal_volume 14
_journal_year 2012
_chemical_absolute_configuration unk
_chemical_formula_moiety 'C26 H18'
_chemical_formula_sum 'C26 H18'
_chemical_formula_weight 330.40
_space_group_crystal_system orthorhombic
_space_group_IT_number 19
_space_group_name_Hall 'P 2ac 2ab'
_space_group_name_H-M_alt 'P 21 21 21'
_atom_sites_solution_hydrogens geom
_atom_sites_solution_primary direct
_atom_sites_solution_secondary difmap
_audit_creation_date 2012-05-21
_audit_creation_method
;
Olex2 1.1
(compiled 2011.11.01 svn.r2039, GUI svn.r3906)
;
_cell_angle_alpha 90.00
_cell_angle_beta 90.00
_cell_angle_gamma 90.00
_cell_formula_units_Z 4
_cell_length_a 5.5771(3)
_cell_length_b 12.0652(6)
_cell_length_c 25.9356(12)
_cell_measurement_reflns_used 1493
_cell_measurement_temperature 293(2)
_cell_measurement_theta_max 28.9426
_cell_measurement_theta_min 2.8928
_cell_volume 1745.18(15)
_computing_cell_refinement
;
CrysAlisPro, Agilent Technologies,
Version 1.171.35.11 (release 16-05-2011 CrysAlis171 .NET)
(compiled May 16 2011,17:55:39)
;
_computing_data_collection
;
CrysAlisPro, Agilent Technologies,
Version 1.171.35.11 (release 16-05-2011 CrysAlis171 .NET)
(compiled May 16 2011,17:55:39)
;
_computing_data_reduction
;
CrysAlisPro, Agilent Technologies,
Version 1.171.35.11 (release 16-05-2011 CrysAlis171 .NET)
(compiled May 16 2011,17:55:39)
;
_computing_molecular_graphics
;
O. V. Dolomanov, L. J. Bourhis, R. J. Gildea, J. A. K. Howard and H. Puschmann,
OLEX2: a complete structure solution, refinement and analysis program.
J. Appl. Cryst. (2009). 42, 339-341.
;
_computing_publication_material
;
O. V. Dolomanov, L. J. Bourhis, R. J. Gildea, J. A. K. Howard and H. Puschmann,
OLEX2: a complete structure solution, refinement and analysis program.
J. Appl. Cryst. (2009). 42, 339-341.
;
_computing_structure_refinement
;
XL, G.M. Sheldrick, Acta Cryst.
(2008). A64, 112-122
;
_computing_structure_solution 'SHELXS-97 (Sheldrick, 1990)'
_diffrn_ambient_temperature 293.15
_diffrn_detector_area_resol_mean 16.0355
_diffrn_measured_fraction_theta_full 0.999
_diffrn_measured_fraction_theta_max 0.999
_diffrn_measurement_details
;
#__ type_ start__ end____ width___ exp.time_
1 omega 54.00 84.00 1.0000 45.4300
omega____ theta____ kappa____ phi______ frames
- 17.5863 179.0000 -150.0000 30

#__ type_ start__ end____ width___ exp.time_
2 omega -31.00 88.00 1.0000 45.4300
omega____ theta____ kappa____ phi______ frames
- 17.5863 0.0000 90.0000 119

#__ type_ start__ end____ width___ exp.time_
3 omega -55.00 -30.00 1.0000 45.4300
omega____ theta____ kappa____ phi______ frames
- 17.5863 -37.0000 -60.0000 25
;
_diffrn_measurement_device_type 'Xcalibur, Eos, Gemini'
_diffrn_measurement_method '\w scans'
_diffrn_orient_matrix_UB_11 -0.0568318000
_diffrn_orient_matrix_UB_12 -0.0455159000
_diffrn_orient_matrix_UB_13 0.0122811000
_diffrn_orient_matrix_UB_21 -0.1102346000
_diffrn_orient_matrix_UB_22 0.0146459000
_diffrn_orient_matrix_UB_23 -0.0117799000
_diffrn_orient_matrix_UB_31 0.0282185000
_diffrn_orient_matrix_UB_32 -0.0342351000
_diffrn_orient_matrix_UB_33 -0.0213954000
_diffrn_radiation_monochromator graphite
_diffrn_radiation_type 'Mo K\a'
_diffrn_radiation_wavelength 0.7107
_diffrn_reflns_av_R_equivalents 0.0393
_diffrn_reflns_av_unetI/netI 0.0568
_diffrn_reflns_limit_h_max 6
_diffrn_reflns_limit_h_min -6
_diffrn_reflns_limit_k_max 15
_diffrn_reflns_limit_k_min -11
_diffrn_reflns_limit_l_max 30
_diffrn_reflns_limit_l_min -32
_diffrn_reflns_number 5686
_diffrn_reflns_theta_full 26.36
_diffrn_reflns_theta_max 26.36
_diffrn_reflns_theta_min 2.90
_diffrn_source 'Enhance (Mo) X-ray Source'
_diffrn_source_current n/a
_diffrn_source_voltage n/a
_exptl_absorpt_coefficient_mu 0.071
_exptl_absorpt_correction_T_max 1.00000
_exptl_absorpt_correction_T_min 0.92338
_exptl_absorpt_correction_type multi-scan
_exptl_absorpt_process_details
;
CrysAlisPro, Agilent Technologies,
Version 1.171.35.11 (release 16-05-2011 CrysAlis171 .NET)
(compiled May 16 2011,17:55:39)
Empirical absorption correction using spherical harmonics,
implemented in SCALE3 ABSPACK scaling algorithm.
;
_exptl_crystal_colour yellow
_exptl_crystal_density_diffrn 1.258
_exptl_crystal_density_method 'not measured'
_exptl_crystal_description needle
_exptl_crystal_F_000 696
_exptl_crystal_size_max 0.29
_exptl_crystal_size_mid 0.11
_exptl_crystal_size_min 0.10
_refine_diff_density_max 0.134
_refine_diff_density_min -0.123
_refine_diff_density_rms 0.031
_refine_ls_extinction_method none
_refine_ls_goodness_of_fit_ref 0.980
_refine_ls_hydrogen_treatment constr
_refine_ls_matrix_type full
_refine_ls_number_parameters 235
_refine_ls_number_reflns 2083
_refine_ls_number_restraints 0
_refine_ls_restrained_S_all 0.980
_refine_ls_R_factor_all 0.0870
_refine_ls_R_factor_gt 0.0474
_refine_ls_shift/su_max 0.000
_refine_ls_shift/su_mean 0.000
_refine_ls_structure_factor_coef Fsqd
_refine_ls_weighting_details 'calc w=1/[\s^2^(Fo^2^)+(0.0436P)^2^+0.0000P] where P=(Fo^2^+2Fc^2^)/3'
_refine_ls_weighting_scheme calc
_refine_ls_wR_factor_gt 0.0858
_refine_ls_wR_factor_ref 0.0995
_reflns_number_gt 1392
_reflns_number_total 2083
_reflns_threshold_expression >2sigma(I)
_cod_data_source_file c2ce26098k.txt
_cod_data_source_block 110911_lyx_3_40_needle
_cod_database_code 7238531
_chemical_oxdiff_formula 'C H'
_reflns_odcompleteness_completeness 99.72
_reflns_odcompleteness_iscentric 1
_reflns_odcompleteness_theta 26.32

loop_
_space_group_symop_id
_space_group_symop_operation_xyz
1 'x, y, z'
2 '-x+1/2, -y, z+1/2'
3 'x+1/2, -y+1/2, -z'
4 '-x, y+1/2, -z+1/2'

loop_
_atom_site_label
_atom_site_type_symbol
_atom_site_fract_x
_atom_site_fract_y
_atom_site_fract_z
_atom_site_U_iso_or_equiv
_atom_site_adp_type
_atom_site_occupancy
_atom_site_symmetry_multiplicity
_atom_site_calc_flag
_atom_site_refinement_flags
C7CA C 0.4702(5) 0.8241(2) 0.07418(9) 0.0345(7) Uani 1 1 d .
C0AA C -0.0386(6) 0.5026(2) 0.21129(10) 0.0401(7) Uani 1 1 d .
C1AA C 0.1333(5) 0.5007(2) 0.17086(10) 0.0387(7) Uani 1 1 d .
C2AA C 0.6397(6) 0.9122(2) 0.06955(10) 0.0394(7) Uani 1 1 d .
C3AA C 0.6932(6) 0.7578(2) 0.14797(10) 0.0444(8) Uani 1 1 d .
H3AA H 0.7155 0.7059 0.1741 0.053 Uiso 1 1 calc R
C4AA C 0.2835(6) 0.8181(2) 0.03780(10) 0.0456(8) Uani 1 1 d .
H4AA H 0.1716 0.7613 0.0403 0.055 Uiso 1 1 calc R
C5AA C 0.1363(6) 0.4093(2) 0.13674(10) 0.0422(7) Uani 1 1 d .
C6AA C 0.8306(6) 0.9207(2) 0.10478(11) 0.0482(8) Uani 1 1 d .
H6AA H 0.9394 0.9787 0.1017 0.058 Uiso 1 1 calc R
C7AA C -0.0448(6) 0.3254(2) 0.14036(11) 0.0465(8) Uani 1 1 d .
C8AA C -0.2162(6) 0.3312(2) 0.17924(11) 0.0471(8) Uani 1 1 d .
H8AA H -0.3348 0.2772 0.1811 0.056 Uiso 1 1 calc R
C9AA C 0.6117(6) 0.9890(2) 0.02865(11) 0.0508(9) Uani 1 1 d .
H9AA H 0.7210 1.0468 0.0253 0.061 Uiso 1 1 calc R
C0BA C 0.5007(5) 0.7459(2) 0.11553(10) 0.0364(7) Uani 1 1 d .
C1BA C 0.8582(6) 0.8454(2) 0.14326(11) 0.0486(8) Uani 1 1 d .
H1BA H 0.9853 0.8516 0.1663 0.058 Uiso 1 1 calc R
C2BA C 0.3330(6) 0.6527(2) 0.12252(10) 0.0419(7) Uani 1 1 d .
H2BA H 0.2404 0.6330 0.0941 0.050 Uiso 1 1 calc R
C3BA C -0.0482(7) 0.5903(2) 0.24866(10) 0.0509(9) Uani 1 1 d .
H3BA H 0.0622 0.6479 0.2469 0.061 Uiso 1 1 calc R
C4BA C 0.3010(6) 0.5941(2) 0.16512(10) 0.0450(8) Uani 1 1 d .
H4BA H 0.3919 0.6135 0.1938 0.054 Uiso 1 1 calc R
C5BA C -0.2136(6) 0.4165(2) 0.21543(10) 0.0439(8) Uani 1 1 d .
C6BA C 0.2624(6) 0.8944(2) -0.00139(10) 0.0526(9) Uani 1 1 d .
H6BA H 0.1372 0.8886 -0.0249 0.063 Uiso 1 1 calc R
C7BA C -0.3869(6) 0.4211(3) 0.25585(11) 0.0544(9) Uani 1 1 d .
H7BA H -0.5018 0.3656 0.2585 0.065 Uiso 1 1 calc R
C8BA C -0.2165(7) 0.5904(3) 0.28672(11) 0.0598(10) Uani 1 1 d .
H8BA H -0.2189 0.6478 0.3107 0.072 Uiso 1 1 calc R
C9BA C 0.4286(7) 0.9805(2) -0.00592(11) 0.0546(9) Uani 1 1 d .
H9BA H 0.4143 1.0319 -0.0325 0.065 Uiso 1 1 calc R
C0CA C 0.3222(7) 0.3928(2) 0.09923(11) 0.0526(9) Uani 1 1 d .
H0CA H 0.4455 0.4444 0.0964 0.063 Uiso 1 1 calc R
C1CA C -0.3868(7) 0.5047(3) 0.29024(12) 0.0650(10) Uani 1 1 d .
H1CA H -0.5001 0.5058 0.3165 0.078 Uiso 1 1 calc R
C2CA C 0.1346(8) 0.2240(3) 0.07029(13) 0.0668(11) Uani 1 1 d .
H2CA H 0.1346 0.1638 0.0479 0.080 Uiso 1 1 calc R
C3CA C -0.0428(7) 0.2354(2) 0.10491(12) 0.0593(10) Uani 1 1 d .
H3CA H -0.1662 0.1836 0.1057 0.071 Uiso 1 1 calc R
C4CA C 0.3200(8) 0.3025(3) 0.06774(11) 0.0617(10) Uani 1 1 d .
H4CA H 0.4436 0.2926 0.0441 0.074 Uiso 1 1 calc R

loop_
_atom_site_aniso_label
_atom_site_aniso_U_11
_atom_site_aniso_U_22
_atom_site_aniso_U_33
_atom_site_aniso_U_23
_atom_site_aniso_U_13
_atom_site_aniso_U_12
C7CA 0.0384(18) 0.0341(14) 0.0311(13) -0.0017(13) 0.0060(14) 0.0003(14)
C0AA 0.0468(19) 0.0390(15) 0.0346(14) 0.0108(14) -0.0065(15) -0.0006(15)
C1AA 0.0400(19) 0.0364(15) 0.0396(15) 0.0105(13) -0.0072(15) -0.0021(15)
C2AA 0.0430(19) 0.0357(14) 0.0396(15) -0.0036(14) 0.0076(16) 0.0009(16)
C3AA 0.046(2) 0.0447(17) 0.0421(16) 0.0062(14) 0.0011(17) 0.0031(17)
C4AA 0.051(2) 0.0446(16) 0.0412(15) 0.0008(15) 0.0032(17) -0.0068(17)
C5AA 0.0454(19) 0.0432(15) 0.0379(14) 0.0109(14) -0.0071(16) 0.0013(17)
C6AA 0.043(2) 0.0448(16) 0.0564(17) -0.0033(16) 0.0081(17) -0.0093(17)
C7AA 0.056(2) 0.0398(16) 0.0434(16) 0.0056(15) -0.0141(18) 0.0009(17)
C8AA 0.048(2) 0.0423(17) 0.0511(17) 0.0094(15) -0.0074(17) -0.0058(16)
C9AA 0.063(2) 0.0396(16) 0.0500(17) 0.0017(15) 0.0131(19) -0.0077(18)
C0BA 0.0390(18) 0.0357(14) 0.0346(14) -0.0018(13) 0.0030(14) -0.0001(15)
C1BA 0.040(2) 0.0524(17) 0.0531(17) -0.0035(16) -0.0015(17) -0.0045(18)
C2BA 0.0426(19) 0.0437(15) 0.0395(15) 0.0029(14) -0.0045(15) -0.0032(16)
C3BA 0.059(3) 0.0501(17) 0.0432(15) 0.0019(15) -0.0090(17) -0.0034(19)
C4BA 0.047(2) 0.0462(17) 0.0413(15) 0.0057(14) -0.0057(16) -0.0056(17)
C5BA 0.047(2) 0.0449(16) 0.0398(15) 0.0124(15) -0.0037(16) -0.0049(17)
C6BA 0.061(3) 0.0551(19) 0.0423(17) 0.0055(16) -0.0047(18) -0.0011(18)
C7BA 0.044(2) 0.069(2) 0.0503(18) 0.0138(18) -0.0001(18) -0.009(2)
C8BA 0.062(3) 0.077(2) 0.0405(16) -0.0076(17) 0.0013(19) -0.001(2)
C9BA 0.074(3) 0.0489(18) 0.0407(17) 0.0091(15) 0.0035(19) 0.0004(19)
C0CA 0.059(2) 0.0507(19) 0.0479(16) 0.0098(16) -0.0011(19) 0.0036(19)
C1CA 0.056(3) 0.094(3) 0.0447(18) 0.009(2) 0.0086(18) -0.004(2)
C2CA 0.089(3) 0.052(2) 0.059(2) -0.0096(17) -0.016(2) 0.010(2)
C3CA 0.069(3) 0.0483(19) 0.061(2) -0.0048(17) -0.014(2) -0.003(2)
C4CA 0.076(3) 0.065(2) 0.0441(17) 0.0043(17) 0.004(2) 0.023(2)

loop_
_atom_type_symbol
_atom_type_description
_atom_type_scat_dispersion_real
_atom_type_scat_dispersion_imag
_atom_type_scat_source
C C 0.0033 0.0016 'International Tables Vol C Tables 4.2.6.8 and 6.1.1.4'
H H 0.0000 0.0000 'International Tables Vol C Tables 4.2.6.8 and 6.1.1.4'

loop_
_geom_angle_atom_site_label_1
_geom_angle_atom_site_label_2
_geom_angle_atom_site_label_3
_geom_angle
C2AA C7CA C0BA 118.2(3)
C4AA C7CA C2AA 118.1(2)
C4AA C7CA C0BA 123.7(3)
C1AA C0AA C3BA 122.4(3)
C1AA C0AA C5BA 120.3(2)
C5BA C0AA C3BA 117.4(3)
C0AA C1AA C4BA 119.4(2)
C5AA C1AA C0AA 118.9(3)
C5AA C1AA C4BA 121.8(3)
C6AA C2AA C7CA 120.0(2)
C6AA C2AA C9AA 121.5(3)
C9AA C2AA C7CA 118.5(3)
C0BA C3AA H3AA 118.8
C0BA C3AA C1BA 122.5(3)
C1BA C3AA H3AA 118.8
C7CA C4AA H4AA 119.2
C6BA C4AA C7CA 121.7(3)
C6BA C4AA H4AA 119.2
C1AA C5AA C7AA 120.1(3)
C1AA C5AA C0CA 122.7(3)
C7AA C5AA C0CA 117.1(3)
C2AA C6AA H6AA 119.5
C1BA C6AA C2AA 120.9(3)
C1BA C6AA H6AA 119.5
C8AA C7AA C5AA 119.7(3)
C8AA C7AA C3CA 120.8(3)
C3CA C7AA C5AA 119.4(3)
C7AA C8AA H8AA 119.4
C7AA C8AA C5BA 121.3(3)
C5BA C8AA H8AA 119.4
C2AA C9AA H9AA 119.1
C9BA C9AA C2AA 121.7(3)
C9BA C9AA H9AA 119.1
C7CA C0BA C2BA 121.1(3)
C3AA C0BA C7CA 118.8(3)
C3AA C0BA C2BA 120.0(2)
C3AA C1BA H1BA 120.3
C6AA C1BA C3AA 119.5(3)
C6AA C1BA H1BA 120.3
C0BA C2BA H2BA 116.7
C4BA C2BA C0BA 126.6(3)
C4BA C2BA H2BA 116.7
C0AA C3BA H3BA 119.5
C8BA C3BA C0AA 121.0(3)
C8BA C3BA H3BA 119.5
C1AA C4BA H4BA 117.3
C2BA C4BA C1AA 125.4(3)
C2BA C4BA H4BA 117.3
C8AA C5BA C0AA 119.6(3)
C8AA C5BA C7BA 121.2(3)
C7BA C5BA C0AA 119.3(3)
C4AA C6BA H6BA 119.9
C4AA C6BA C9BA 120.2(3)
C9BA C6BA H6BA 119.9
C5BA C7BA H7BA 119.5
C1CA C7BA C5BA 121.1(3)
C1CA C7BA H7BA 119.5
C3BA C8BA H8BA 119.6
C3BA C8BA C1CA 120.8(3)
C1CA C8BA H8BA 119.6
C9AA C9BA C6BA 119.9(3)
C9AA C9BA H9BA 120.1
C6BA C9BA H9BA 120.1
C5AA C0CA H0CA 119.6
C4CA C0CA C5AA 120.7(3)
C4CA C0CA H0CA 119.6
C7BA C1CA C8BA 120.5(3)
C7BA C1CA H1CA 119.7
C8BA C1CA H1CA 119.7
C3CA C2CA H2CA 119.8
C3CA C2CA C4CA 120.4(3)
C4CA C2CA H2CA 119.8
C7AA C3CA H3CA 119.5
C2CA C3CA C7AA 121.0(3)
C2CA C3CA H3CA 119.5
C0CA C4CA C2CA 121.2(3)
C0CA C4CA H4CA 119.4
C2CA C4CA H4CA 119.4

loop_
_geom_bond_atom_site_label_1
_geom_bond_atom_site_label_2
_geom_bond_distance
C7CA C2AA 1.428(4)
C7CA C4AA 1.407(4)
C7CA C0BA 1.438(3)
C0AA C1AA 1.421(4)
C0AA C3BA 1.436(4)
C0AA C5BA 1.430(4)
C1AA C5AA 1.413(3)
C1AA C4BA 1.472(4)
C2AA C6AA 1.407(4)
C2AA C9AA 1.417(4)
C3AA H3AA 0.9300
C3AA C0BA 1.371(4)
C3AA C1BA 1.407(4)
C4AA H4AA 0.9300
C4AA C6BA 1.376(3)
C5AA C7AA 1.433(4)
C5AA C0CA 1.436(4)
C6AA H6AA 0.9300
C6AA C1BA 1.359(4)
C7AA C8AA 1.391(4)
C7AA C3CA 1.423(4)
C8AA H8AA 0.9300
C8AA C5BA 1.392(4)
C9AA H9AA 0.9300
C9AA C9BA 1.362(4)
C0BA C2BA 1.474(4)
C1BA H1BA 0.9300
C2BA H2BA 0.9300
C2BA C4BA 1.324(3)
C3BA H3BA 0.9300
C3BA C8BA 1.362(4)
C4BA H4BA 0.9300
C5BA C7BA 1.427(4)
C6BA H6BA 0.9300
C6BA C9BA 1.398(4)
C7BA H7BA 0.9300
C7BA C1CA 1.346(4)
C8BA H8BA 0.9300
C8BA C1CA 1.406(4)
C9BA H9BA 0.9300
C0CA H0CA 0.9300
C0CA C4CA 1.362(4)
C1CA H1CA 0.9300
C2CA H2CA 0.9300
C2CA C3CA 1.343(5)
C2CA C4CA 1.403(5)
C3CA H3CA 0.9300
C4CA H4CA 0.9300

loop_
_geom_torsion_atom_site_label_1
_geom_torsion_atom_site_label_2
_geom_torsion_atom_site_label_3
_geom_torsion_atom_site_label_4
_geom_torsion
C7CA C2AA C6AA C1BA 0.6(4)
C7CA C2AA C9AA C9BA -0.1(4)
C7CA C4AA C6BA C9BA 0.0(4)
C7CA C0BA C2BA C4BA -160.6(3)
C0AA C1AA C5AA C7AA 5.4(4)
C0AA C1AA C5AA C0CA -171.5(3)
C0AA C1AA C4BA C2BA -125.6(3)
C0AA C3BA C8BA C1CA -0.4(5)
C0AA C5BA C7BA C1CA -0.6(4)
C1AA C0AA C3BA C8BA 179.4(3)
C1AA C0AA C5BA C8AA -0.8(4)
C1AA C0AA C5BA C7BA -179.0(3)
C1AA C5AA C7AA C8AA -3.3(4)
C1AA C5AA C7AA C3CA 178.5(2)
C1AA C5AA C0CA C4CA 178.8(3)
C2AA C7CA C4AA C6BA 0.1(4)
C2AA C7CA C0BA C3AA -1.4(4)
C2AA C7CA C0BA C2BA -179.8(2)
C2AA C6AA C1BA C3AA -0.2(4)
C2AA C9AA C9BA C6BA 0.2(4)
C3AA C0BA C2BA C4BA 21.0(5)
C4AA C7CA C2AA C6AA -179.4(3)
C4AA C7CA C2AA C9AA 0.0(4)
C4AA C7CA C0BA C3AA 178.2(3)
C4AA C7CA C0BA C2BA -0.2(4)
C4AA C6BA C9BA C9AA -0.1(4)
C5AA C1AA C4BA C2BA 53.5(4)
C5AA C7AA C8AA C5BA -1.0(4)
C5AA C7AA C3CA C2CA 4.3(4)
C5AA C0CA C4CA C2CA 1.1(5)
C6AA C2AA C9AA C9BA 179.3(3)
C7AA C5AA C0CA C4CA 1.8(4)
C7AA C8AA C5BA C0AA 3.0(4)
C7AA C8AA C5BA C7BA -178.8(3)
C8AA C7AA C3CA C2CA -173.9(3)
C8AA C5BA C7BA C1CA -178.8(3)
C9AA C2AA C6AA C1BA -178.7(3)
C0BA C7CA C2AA C6AA 0.2(4)
C0BA C7CA C2AA C9AA 179.5(2)
C0BA C7CA C4AA C6BA -179.5(3)
C0BA C3AA C1BA C6AA -1.1(4)
C0BA C2BA C4BA C1AA -179.5(3)
C1BA C3AA C0BA C7CA 1.9(4)
C1BA C3AA C0BA C2BA -179.7(2)
C3BA C0AA C1AA C5AA 177.7(3)
C3BA C0AA C1AA C4BA -3.1(4)
C3BA C0AA C5BA C8AA 178.2(3)
C3BA C0AA C5BA C7BA -0.1(4)
C3BA C8BA C1CA C7BA -0.3(5)
C4BA C1AA C5AA C7AA -173.7(2)
C4BA C1AA C5AA C0CA 9.4(4)
C5BA C0AA C1AA C5AA -3.4(4)
C5BA C0AA C1AA C4BA 175.8(2)
C5BA C0AA C3BA C8BA 0.5(4)
C5BA C7BA C1CA C8BA 0.7(5)
C0CA C5AA C7AA C8AA 173.8(3)
C0CA C5AA C7AA C3CA -4.5(4)
C3CA C7AA C8AA C5BA 177.2(3)
C3CA C2CA C4CA C0CA -1.5(5)
C4CA C2CA C3CA C7AA -1.3(5)
